data_4335568
loop_
_publ_author_name
'R\'enald David'
'Houria Kabbour'
'Alain Pautrat'
'Olivier Mentr\'e'

_publ_contact_author_address
;
UCCS, UMR CNRS 8181
Ecole de Chimie de Lille (bat C7)
Villeneuve d'Ascq
France
;
_publ_contact_author_email olivier.mentre@ensc-lille.fr
_publ_contact_author_fax 0033320436814
_publ_contact_author_name 'Dr Olivier Mentre'
_publ_contact_author_phone 0033320337721
_publ_section_title
;
 Puzzling Polymorphism of Layered Ba(CoPO4)2
;
_journal_name_full 'Inorganic Chemistry'
_journal_page_first 8732
_journal_page_last 8737
_journal_paper_doi 10.1021/ic4009027
_journal_volume 52
_journal_year 2013
_chemical_formula_sum 'Ba Co2 O8 P2'
_chemical_formula_weight 445.1
_space_group_IT_number 147
_symmetry_cell_setting trigonal
_symmetry_space_group_name_Hall '-P 3'
_symmetry_space_group_name_H-M 'P -3'
_cell_angle_alpha 90.00000
_cell_angle_beta 90.00000
_cell_angle_gamma 120.00000
_cell_formula_units_Z 1
_cell_length_a 5.22264(4)
_cell_length_b 5.22264(4)
_cell_length_c 8.26062(10)
_cell_volume 195.130(3)
_computing_structure_refinement FULLPROF
_diffrn_radiation_type x-ray
_pd_meas_2theta_range_inc 0.022310
_pd_meas_2theta_range_max 109.97111
_pd_meas_2theta_range_min 10.00000
_pd_meas_number_of_points 4482
_pd_proc_2theta_range_inc 0.022310
_pd_proc_2theta_range_max 109.8505
_pd_proc_2theta_range_min 9.8794
_pd_proc_ls_prof_R_factor 0.9962
_pd_proc_ls_prof_wR_expected 0.9610
_pd_proc_ls_prof_wR_factor 1.4405
_pd_proc_wavelength 1.540600
_refine_ls_number_parameters 10
_refine_ls_number_reflns 376
_refine_ls_number_restraints 3
_refine_ls_R_I_factor 8.1130
_cod_data_source_file ic4009027_si_002.cif
_cod_data_source_block phase1
_cod_original_formula_sum 'Ba1 Co2 O8 P2'
_cod_database_code 4335568
_pd_proc_ls_prof_cr_factor 38.6510
_pd_proc_ls_prof_cwr_factor 13.6682
_pd_proc_ls_prof_cwr_expected 9.1184
_pd_proc_ls_prof_chi2 2.2469
_pd_proc_ls_prof_echi2 2.2469

loop_
_symmetry_equiv_pos_as_xyz
x,y,z
-y,x-y,z
-x+y,-x,z
-x,-y,-z
y,-x+y,-z
x-y,x,-z

loop_
_atom_site_label
_atom_site_fract_x
_atom_site_fract_y
_atom_site_fract_z
_atom_site_U_iso_or_equiv
_atom_site_occupancy
_atom_site_adp_type
_atom_site_type_symbol
Ba 0.00000 0.00000 0.00000 0.00000 1.00000 Uiso BA
Co 0.33333 0.66667 0.6528(3) 0.00000 1.00000 Uiso CO
P 0.33333 0.66667 0.2551(4) 0.00000 1.00000 Uiso P
O1 0.4366(6) 0.9731(6) 0.2290(5) 0.00000 1.00000 Uiso O
O2 0.33333 0.66667 0.4302(6) 0.00000 1.00000 Uiso O

loop_
_atom_type_symbol
_atom_type_scat_Cromer_Mann_a1
_atom_type_scat_Cromer_Mann_b1
_atom_type_scat_Cromer_Mann_a2
_atom_type_scat_Cromer_Mann_b2
_atom_type_scat_Cromer_Mann_a3
_atom_type_scat_Cromer_Mann_b3
_atom_type_scat_Cromer_Mann_a4
_atom_type_scat_Cromer_Mann_b4
_atom_type_scat_Cromer_Mann_c
_atom_type_scat_dispersion_real
_atom_type_scat_dispersion_imag
_atom_type_scat_source
ba 20.33610 3.21600 19.29700 0.27560 10.88800 20.20730 2.69590 167.20200 2.77310 -1.33400 8.46000 International_Tables_for_Crystallography_Vol.C(1991)_Tables_6.1.1.4_and_6.1.1.5
co 12.28410 4.27910 7.34090 0.27840 4.00340 13.53590 2.34880 71.16920 1.01180 -2.46400 3.60800 International_Tables_for_Crystallography_Vol.C(1991)_Tables_6.1.1.4_and_6.1.1.5
p 6.43450 1.90670 4.17910 27.15700 1.78000 0.52600 1.49080 68.16450 1.11490 0.28300 0.43400 International_Tables_for_Crystallography_Vol.C(1991)_Tables_6.1.1.4_and_6.1.1.5
o 3.04850 13.27710 2.28680 5.70110 1.54630 0.32390 0.86700 32.90890 0.25080 0.04700 0.03200 International_Tables_for_Crystallography_Vol.C(1991)_Tables_6.1.1.4_and_6.1.1.5
